data_7044553
loop_
_publ_author_name
'Siegmund, Daniel'
'Lorenz, Nicole'
'Gothe, Yvonne'
'Spies, Christian'
'Geissler, Bastian'
'Prochnow, Pascal'
'Nuernberger, Patrick'
'Bandow, Julia E.'
'Metzler-Nolte, Nils'

_publ_section_title
;
 Benzannulated Re(i)--NHC complexes: synthesis, photophysical properties
 and antimicrobial activity
;
_journal_name_full 'Dalton Trans.'
_journal_paper_doi 10.1039/C7DT02874A
_journal_year 2017
_chemical_formula_sum 'C28 H30 Br N4 O3 Re'
_chemical_formula_weight 736.67
_space_group_crystal_system monoclinic
_space_group_IT_number 14
_space_group_name_Hall '-P 2yn'
_space_group_name_H-M_alt 'P 1 21/n 1'
_symmetry_space_group_name_Hall '-P 2yn'
_symmetry_space_group_name_H-M 'P 1 21/n 1'
_atom_sites_solution_hydrogens geom
_audit_creation_method SHELXL-2017/1
_audit_update_record
;
2017-10-04 deposited with the CCDC.
2017-10-12 downloaded from the CCDC.
;
_cell_angle_alpha 90
_cell_angle_beta 107.75(3)
_cell_angle_gamma 90
_cell_formula_units_Z 4
_cell_length_a 10.943(2)
_cell_length_b 21.014(4)
_cell_length_c 14.500(3)
_cell_measurement_reflns_used 15635
_cell_measurement_temperature 173(2)
_cell_measurement_theta_max 31.1010
_cell_measurement_theta_min 3.0730
_cell_volume 3175.6(12)
_computing_cell_refinement
;
CrysAlisPro, Agilent Technologies,
Version 1.171.36.24 (release 03-12-2012 CrysAlis171 .NET)
(compiled Dec  3 2012,18:21:49)
;
_computing_data_collection
;
CrysAlisPro, Agilent Technologies,
Version 1.171.36.24 (release 03-12-2012 CrysAlis171 .NET)
(compiled Dec  3 2012,18:21:49)
;
_computing_data_reduction
;
CrysAlisPro, Agilent Technologies,
Version 1.171.36.24 (release 03-12-2012 CrysAlis171 .NET)
(compiled Dec  3 2012,18:21:49)
;
_computing_molecular_graphics 'ORTEP-3 (Farrugia, 2012)'
_computing_publication_material 'CIFTAB (Sheldrick)'
_computing_structure_refinement 'SHELXL-2017/1 (Sheldrick, 2017)'
_computing_structure_solution 'SHELXS (Shekdrick, 2017)'
_diffrn_ambient_temperature 173(2)
_diffrn_measured_fraction_theta_full 0.997
_diffrn_measured_fraction_theta_max 0.995
_diffrn_measurement_device_type 'Xcalibur, Sapphire2, large Be window'
_diffrn_radiation_type MoK\a
_diffrn_radiation_wavelength 0.71073
_diffrn_reflns_av_R_equivalents 0.0329
_diffrn_reflns_av_unetI/netI 0.0212
_diffrn_reflns_Laue_measured_fraction_full 0.997
_diffrn_reflns_Laue_measured_fraction_max 0.995
_diffrn_reflns_limit_h_max 14
_diffrn_reflns_limit_h_min -14
_diffrn_reflns_limit_k_max 26
_diffrn_reflns_limit_k_min -27
_diffrn_reflns_limit_l_max 18
_diffrn_reflns_limit_l_min -18
_diffrn_reflns_number 51233
_diffrn_reflns_point_group_measured_fraction_full 0.997
_diffrn_reflns_point_group_measured_fraction_max 0.995
_diffrn_reflns_theta_full 25.000
_diffrn_reflns_theta_max 27.500
_diffrn_reflns_theta_min 3.154
_exptl_absorpt_coefficient_mu 5.116
_exptl_absorpt_correction_T_max 1.00000
_exptl_absorpt_correction_T_min 0.28435
_exptl_absorpt_correction_type multi-scan
_exptl_absorpt_process_details
;
CrysAlisPro, Agilent Technologies,
Version 1.171.36.24 (release 03-12-2012 CrysAlis171 .NET)
(compiled Dec  3 2012,18:21:49)
Empirical absorption correction using spherical harmonics,
 implemented in SCALE3 ABSPACK scaling algorithm.
;
_exptl_crystal_colour yellow
_exptl_crystal_density_diffrn 1.541
_exptl_crystal_description needle
_exptl_crystal_F_000 1440
_exptl_crystal_size_max 0.300
_exptl_crystal_size_mid 0.130
_exptl_crystal_size_min 0.100
_refine_diff_density_max 1.250
_refine_diff_density_min -0.916
_refine_diff_density_rms 0.106
_refine_ls_extinction_method none
_refine_ls_goodness_of_fit_ref 1.144
_refine_ls_hydrogen_treatment constr
_refine_ls_matrix_type full
_refine_ls_number_parameters 334
_refine_ls_number_reflns 7250
_refine_ls_number_restraints 0
_refine_ls_restrained_S_all 1.144
_refine_ls_R_factor_all 0.0436
_refine_ls_R_factor_gt 0.0323
_refine_ls_shift/su_max 0.001
_refine_ls_shift/su_mean 0.000
_refine_ls_structure_factor_coef Fsqd
_refine_ls_weighting_details 'w=1/[\s^2^(Fo^2^)+(0.0305P)^2^+5.8666P] where P=(Fo^2^+2Fc^2^)/3'
_refine_ls_weighting_scheme calc
_refine_ls_wR_factor_gt 0.0726
_refine_ls_wR_factor_ref 0.0818
_reflns_Friedel_coverage 0.000
_reflns_number_gt 6087
_reflns_number_total 7250
_reflns_threshold_expression 'I > 2\s(I)'
_cod_data_source_file c7dt02874a2.cif
_cod_data_source_block 6a
_cod_original_cell_volume 3175.7(12)
_cod_database_code 7044553
_shelx_shelxl_version_number 2017/1
_shelx_space_group_comment
;
The symmetry employed for this shelxl refinement is uniquely defined
by the following loop, which should always be used as a source of
symmetry information in preference to the above space-group names.
They are only intended as comments.
;
_shelx_estimated_absorpt_t_min 0.309
_shelx_estimated_absorpt_t_max 0.629

loop_
_space_group_symop_operation_xyz
'x, y, z'
'-x+1/2, y+1/2, -z+1/2'
'-x, -y, -z'
'x-1/2, -y-1/2, z-1/2'

loop_
_atom_site_label
_atom_site_type_symbol
_atom_site_fract_x
_atom_site_fract_y
_atom_site_fract_z
_atom_site_U_iso_or_equiv
_atom_site_adp_type
_atom_site_occupancy
_atom_site_site_symmetry_order
_atom_site_calc_flag
_atom_site_refinement_flags_posn
_atom_site_refinement_flags_adp
Re1 Re 0.30731(2) 0.18991(2) 0.39427(2) 0.03874(6) Uani 1 1 d . .
Br1 Br 0.35152(6) 0.34488(3) 0.67342(4) 0.07143(17) Uani 1 1 d . .
C15 C 0.2543(4) 0.05696(18) 0.4563(3) 0.0350(8) Uani 1 1 d . .
N2 N 0.1426(3) 0.26000(15) 0.5093(2) 0.0367(7) Uani 1 1 d . .
H2A H 0.212504 0.270314 0.555904 0.044 Uiso 1 1 calc R U
C4 C 0.1416(3) 0.22451(17) 0.4313(3) 0.0327(8) Uani 1 1 d . .
N1 N 0.0167(3) 0.21923(16) 0.3796(2) 0.0394(7) Uani 1 1 d . .
H1A H -0.011910 0.197684 0.325242 0.047 Uiso 1 1 calc R U
C16 C 0.3404(4) 0.08560(18) 0.5463(3) 0.0374(8) Uani 1 1 d . .
N3 N 0.3716(3) 0.14746(15) 0.5377(3) 0.0419(8) Uani 1 1 d . .
C2 C 0.3850(4) 0.2722(2) 0.4236(4) 0.0509(11) Uani 1 1 d . .
C13 C 0.1236(4) -0.02882(19) 0.3671(3) 0.0409(9) Uani 1 1 d . .
C18 C 0.4621(4) 0.0833(2) 0.7152(3) 0.0493(11) Uani 1 1 d . .
C11 C 0.1407(4) 0.0725(2) 0.2961(3) 0.0434(9) Uani 1 1 d . .
H11A H 0.116662 0.099038 0.240417 0.052 Uiso 1 1 calc R U
C6 C -0.0246(5) 0.3154(2) 0.5692(4) 0.0533(12) Uani 1 1 d . .
H6A H 0.031985 0.332857 0.626940 0.064 Uiso 1 1 calc R U
C10 C -0.0611(4) 0.2521(2) 0.4232(3) 0.0414(9) Uani 1 1 d . .
C14 C 0.2078(4) -0.00468(19) 0.4522(3) 0.0417(9) Uani 1 1 d . .
H14A H 0.233713 -0.030783 0.508328 0.050 Uiso 1 1 calc R U
C5 C 0.0197(4) 0.27814(19) 0.5067(3) 0.0399(9) Uani 1 1 d . .
C20 C 0.4439(5) 0.1767(2) 0.6175(4) 0.0582(13) Uani 1 1 d . .
H20A H 0.464655 0.220283 0.613198 0.070 Uiso 1 1 calc R U
C1 C 0.2340(5) 0.2166(2) 0.2622(4) 0.0487(11) Uani 1 1 d . .
C7 C -0.1549(6) 0.3255(3) 0.5428(5) 0.0649(15) Uani 1 1 d . .
H7A H -0.189720 0.350662 0.583123 0.078 Uiso 1 1 calc R U
C21 C 0.0708(5) -0.0963(2) 0.3641(4) 0.0535(12) Uani 1 1 d . .
O2 O 0.4312(4) 0.32152(17) 0.4399(4) 0.0775(12) Uani 1 1 d . .
O1 O 0.1886(4) 0.23151(19) 0.1833(3) 0.0711(10) Uani 1 1 d . .
C3 C 0.4612(5) 0.1606(2) 0.3656(4) 0.0588(13) Uani 1 1 d . .
C9 C -0.1931(4) 0.2622(3) 0.3960(4) 0.0589(13) Uani 1 1 d . .
H9A H -0.249683 0.244392 0.338578 0.071 Uiso 1 1 calc R U
N4 N 0.2221(3) 0.09558(15) 0.3781(2) 0.0369(7) Uani 1 1 d . .
O3 O 0.5525(4) 0.1455(2) 0.3488(4) 0.1002(17) Uani 1 1 d . .
C25 C 0.5123(5) 0.0474(3) 0.8114(4) 0.0634(14) Uani 1 1 d . .
C19 C 0.4893(5) 0.1469(2) 0.7050(4) 0.0596(14) Uani 1 1 d . .
H19A H 0.540162 0.169954 0.759582 0.071 Uiso 1 1 calc R U
C8 C -0.2368(5) 0.2997(3) 0.4581(6) 0.0742(18) Uani 1 1 d . .
H8A H -0.326098 0.308083 0.442096 0.089 Uiso 1 1 calc R U
C17 C 0.3843(4) 0.0532(2) 0.6334(3) 0.0466(10) Uani 1 1 d . .
H17A H 0.360893 0.009906 0.636940 0.056 Uiso 1 1 calc R U
C23 C 0.1803(8) -0.1428(3) 0.4016(8) 0.123(3) Uani 1 1 d . .
H23A H 0.231118 -0.130541 0.467345 0.184 Uiso 1 1 calc R U
H23B H 0.145867 -0.185713 0.402644 0.184 Uiso 1 1 calc R U
H23C H 0.234951 -0.142122 0.359181 0.184 Uiso 1 1 calc R U
C27 C 0.6102(8) 0.0855(3) 0.8875(5) 0.115(3) Uani 1 1 d . .
H27A H 0.571548 0.125546 0.899217 0.173 Uiso 1 1 calc R U
H27B H 0.638450 0.060941 0.947811 0.173 Uiso 1 1 calc R U
H27C H 0.684180 0.094626 0.864965 0.173 Uiso 1 1 calc R U
C24 C -0.0130(8) -0.0993(3) 0.4299(7) 0.120(3) Uani 1 1 d . .
H24A H 0.037428 -0.086965 0.495711 0.180 Uiso 1 1 calc R U
H24B H -0.085597 -0.070080 0.406069 0.180 Uiso 1 1 calc R U
H24C H -0.045098 -0.142777 0.430681 0.180 Uiso 1 1 calc R U
C28 C 0.5738(10) -0.0131(3) 0.7953(5) 0.144(5) Uani 1 1 d . .
H28A H 0.646100 -0.003464 0.770983 0.216 Uiso 1 1 calc R U
H28B H 0.604927 -0.036400 0.856518 0.216 Uiso 1 1 calc R U
H28C H 0.510898 -0.039160 0.747728 0.216 Uiso 1 1 calc R U
C22 C -0.0064(14) -0.1152(4) 0.2638(6) 0.200(7) Uani 1 1 d . .
H22A H -0.077434 -0.085185 0.239278 0.299 Uiso 1 1 calc R U
H22B H 0.048429 -0.114571 0.221503 0.299 Uiso 1 1 calc R U
H22C H -0.040654 -0.158162 0.264966 0.299 Uiso 1 1 calc R U
C26 C 0.4001(9) 0.0354(8) 0.8489(7) 0.202(7) Uani 1 1 d . .
H26A H 0.362181 0.076136 0.858602 0.304 Uiso 1 1 calc R U
H26B H 0.335661 0.009776 0.801821 0.304 Uiso 1 1 calc R U
H26C H 0.429690 0.012535 0.910610 0.304 Uiso 1 1 calc R U
C12 C 0.0902(4) 0.0119(2) 0.2890(3) 0.0470(10) Uani 1 1 d . .
H12A H 0.031751 -0.001951 0.229477 0.056 Uiso 1 1 calc R U

loop_
_atom_site_aniso_label
_atom_site_aniso_U_11
_atom_site_aniso_U_22
_atom_site_aniso_U_33
_atom_site_aniso_U_23
_atom_site_aniso_U_13
_atom_site_aniso_U_12
Re1 0.03719(9) 0.02821(9) 0.05523(12) -0.00112(7) 0.02066(7) -0.00228(6)
Br1 0.0734(4) 0.0610(3) 0.0570(3) -0.0027(2) -0.0142(3) -0.0063(3)
C15 0.0365(19) 0.0326(19) 0.037(2) -0.0033(16) 0.0127(16) -0.0018(15)
N2 0.0362(17) 0.0335(17) 0.0398(18) -0.0013(14) 0.0108(14) -0.0020(13)
C4 0.0349(18) 0.0255(17) 0.039(2) 0.0065(15) 0.0133(16) -0.0022(14)
N1 0.0377(17) 0.0380(18) 0.0405(19) 0.0011(15) 0.0089(14) -0.0026(14)
C16 0.0363(19) 0.0332(19) 0.042(2) -0.0052(17) 0.0111(17) 0.0003(15)
N3 0.0376(17) 0.0296(17) 0.054(2) -0.0060(15) 0.0062(15) 0.0007(14)
C2 0.045(2) 0.038(2) 0.080(3) -0.001(2) 0.033(2) -0.0030(19)
C13 0.048(2) 0.031(2) 0.046(2) -0.0056(17) 0.0178(19) -0.0033(17)
C18 0.047(2) 0.046(2) 0.049(3) -0.010(2) 0.005(2) 0.0102(19)
C11 0.050(2) 0.040(2) 0.038(2) 0.0020(18) 0.0096(18) 0.0027(18)
C6 0.067(3) 0.041(2) 0.062(3) 0.002(2) 0.035(3) 0.002(2)
C10 0.036(2) 0.037(2) 0.054(3) 0.0076(18) 0.0179(18) -0.0012(16)
C14 0.051(2) 0.031(2) 0.043(2) -0.0001(17) 0.0133(19) -0.0035(17)
C5 0.044(2) 0.034(2) 0.047(2) 0.0051(18) 0.0215(19) 0.0012(17)
C20 0.051(3) 0.037(2) 0.071(3) -0.010(2) -0.005(2) -0.001(2)
C1 0.061(3) 0.038(2) 0.060(3) 0.007(2) 0.039(2) 0.002(2)
C7 0.069(3) 0.050(3) 0.096(4) 0.007(3) 0.054(3) 0.011(3)
C21 0.070(3) 0.037(2) 0.054(3) -0.008(2) 0.018(2) -0.018(2)
O2 0.083(3) 0.042(2) 0.121(4) -0.014(2) 0.051(3) -0.0229(18)
O1 0.091(3) 0.071(3) 0.064(2) 0.017(2) 0.042(2) 0.010(2)
C3 0.047(3) 0.042(3) 0.093(4) -0.018(3) 0.030(3) -0.011(2)
C9 0.036(2) 0.058(3) 0.082(4) 0.010(3) 0.016(2) 0.000(2)
N4 0.0383(17) 0.0303(16) 0.0432(19) -0.0014(14) 0.0142(14) 0.0011(13)
O3 0.059(2) 0.099(3) 0.158(5) -0.051(3) 0.057(3) -0.005(2)
C25 0.064(3) 0.063(3) 0.052(3) -0.001(2) 0.002(2) 0.010(3)
C19 0.058(3) 0.044(3) 0.059(3) -0.018(2) -0.009(2) 0.005(2)
C8 0.046(3) 0.066(4) 0.124(6) 0.022(4) 0.046(3) 0.014(3)
C17 0.049(2) 0.039(2) 0.047(2) -0.0071(19) 0.0074(19) 0.0019(19)
C23 0.115(6) 0.031(3) 0.221(10) 0.002(4) 0.049(6) -0.009(3)
C27 0.154(7) 0.075(4) 0.069(4) -0.020(3) -0.037(4) 0.022(5)
C24 0.138(7) 0.067(4) 0.197(9) -0.017(5) 0.116(7) -0.040(4)
C28 0.227(11) 0.074(5) 0.074(5) -0.016(4) -0.041(6) 0.070(6)
C22 0.382(18) 0.087(6) 0.077(5) -0.004(4) -0.009(8) -0.141(9)
C26 0.106(7) 0.40(2) 0.101(7) 0.128(10) 0.025(6) 0.010(10)
C12 0.054(3) 0.040(2) 0.043(2) -0.0075(19) 0.008(2) -0.0060(19)

loop_
_atom_type_symbol
_atom_type_description
_atom_type_scat_dispersion_real
_atom_type_scat_dispersion_imag
_atom_type_scat_source
C C 0.0033 0.0016 'International Tables Vol C Tables 4.2.6.8 and 6.1.1.4'
H H 0.0000 0.0000 'International Tables Vol C Tables 4.2.6.8 and 6.1.1.4'
N N 0.0061 0.0033 'International Tables Vol C Tables 4.2.6.8 and 6.1.1.4'
O O 0.0106 0.0060 'International Tables Vol C Tables 4.2.6.8 and 6.1.1.4'
Br Br -0.2901 2.4595 'International Tables Vol C Tables 4.2.6.8 and 6.1.1.4'
Re Re -1.0185 7.2310 'International Tables Vol C Tables 4.2.6.8 and 6.1.1.4'

loop_
_geom_angle_atom_site_label_1
_geom_angle_atom_site_label_2
_geom_angle_atom_site_label_3
_geom_angle
C2 Re1 C1 88.8(2)
C2 Re1 C3 88.78(19)
C1 Re1 C3 90.3(2)
C2 Re1 C4 89.47(16)
C1 Re1 C4 91.28(17)
C3 Re1 C4 177.62(18)
C2 Re1 N4 173.66(18)
C1 Re1 N4 97.11(17)
C3 Re1 N4 93.35(16)
C4 Re1 N4 88.23(13)
C2 Re1 N3 99.55(18)
C1 Re1 N3 171.46(16)
C3 Re1 N3 91.5(2)
C4 Re1 N3 87.24(14)
N4 Re1 N3 74.44(12)
N4 C15 C14 121.9(4)
N4 C15 C16 115.3(3)
C14 C15 C16 122.8(4)
C4 N2 C5 111.7(3)
N1 C4 N2 105.0(3)
N1 C4 Re1 128.2(3)
N2 C4 Re1 126.8(3)
C4 N1 C10 111.4(3)
N3 C16 C17 121.8(4)
N3 C16 C15 114.6(4)
C17 C16 C15 123.5(4)
C20 N3 C16 117.4(4)
C20 N3 Re1 125.0(3)
C16 N3 Re1 117.6(3)
O2 C2 Re1 179.2(5)
C12 C13 C14 116.2(4)
C12 C13 C21 123.4(4)
C14 C13 C21 120.4(4)
C17 C18 C19 116.5(4)
C17 C18 C25 120.8(4)
C19 C18 C25 122.8(4)
N4 C11 C12 122.9(4)
C7 C6 C5 116.3(5)
C5 C10 N1 106.2(3)
C5 C10 C9 121.5(4)
N1 C10 C9 132.3(4)
C15 C14 C13 120.9(4)
C10 C5 N2 105.8(4)
C10 C5 C6 122.6(4)
N2 C5 C6 131.6(4)
N3 C20 C19 123.0(4)
O1 C1 Re1 178.6(5)
C6 C7 C8 121.3(5)
C22 C21 C23 109.3(7)
C22 C21 C24 109.3(7)
C23 C21 C24 108.2(6)
C22 C21 C13 111.8(4)
C23 C21 C13 109.8(4)
C24 C21 C13 108.4(4)
O3 C3 Re1 177.7(5)
C8 C9 C10 115.8(5)
C11 N4 C15 117.4(3)
C11 N4 Re1 125.0(3)
C15 N4 Re1 117.7(3)
C28 C25 C26 111.7(9)
C28 C25 C27 108.2(6)
C26 C25 C27 107.4(7)
C28 C25 C18 109.3(5)
C26 C25 C18 107.8(5)
C27 C25 C18 112.5(5)
C20 C19 C18 120.8(4)
C9 C8 C7 122.6(5)
C18 C17 C16 120.5(4)
C13 C12 C11 120.8(4)

loop_
_geom_bond_atom_site_label_1
_geom_bond_atom_site_label_2
_geom_bond_distance
Re1 C2 1.917(4)
Re1 C1 1.921(5)
Re1 C3 1.953(5)
Re1 C4 2.167(4)
Re1 N4 2.173(3)
Re1 N3 2.174(4)
C15 N4 1.350(5)
C15 C14 1.386(5)
C15 C16 1.486(5)
N2 C4 1.352(5)
N2 C5 1.387(5)
C4 N1 1.348(5)
N1 C10 1.390(5)
C16 N3 1.359(5)
C16 C17 1.385(6)
N3 C20 1.336(6)
C2 O2 1.145(5)
C13 C12 1.377(6)
C13 C14 1.391(6)
C13 C21 1.527(6)
C18 C17 1.384(6)
C18 C19 1.387(7)
C18 C25 1.533(7)
C11 N4 1.341(5)
C11 C12 1.379(6)
C6 C7 1.376(8)
C6 C5 1.392(6)
C10 C5 1.376(6)
C10 C9 1.392(6)
C20 C19 1.366(7)
C1 O1 1.143(6)
C7 C8 1.391(9)
C21 C22 1.495(9)
C21 C23 1.512(9)
C21 C24 1.514(8)
C3 O3 1.143(6)
C9 C8 1.386(8)
C25 C28 1.490(9)
C25 C26 1.507(11)
C25 C27 1.512(8)
